data_9016068
loop_
_publ_author_name
'Arletti, R.'
'Quartieri, S.'
'Vezzalini, G.'

_publ_section_title
;
 Elastic behavior of zeolite boggsite in silicon oil and aqueous medium:
 A case of high-pressure-induced over hydration,
 Sample: P = 2.5 GPa
 Note: assignment of site chemistry does not match chemical analysis
;
_journal_name_full 'American Mineralogist'
_journal_page_first 1247
_journal_page_last 1256
_journal_paper_doi 10.2138/am.2010.3482
_journal_volume 95
_journal_year 2010
_chemical_formula_sum 'Ca3.46 O69.98 Si24'
_chemical_name_mineral Boggsite
_space_group_IT_number 74
_symmetry_space_group_name_Hall '-I 2b 2'
_symmetry_space_group_name_H-M 'I m m a'
_cell_angle_alpha 90
_cell_angle_beta 90
_cell_angle_gamma 90
_cell_length_a 20.082
_cell_length_b 23.613
_cell_length_c 12.709
_cell_volume 6026.560
_database_code_amcsd 0017093
_exptl_crystal_density_diffrn 2.130
_cod_original_cell_volume 6026.561
_cod_original_formula_sum 'Si24 O69.98 Ca3.46'
_cod_database_code 9016068

loop_
_space_group_symop_operation_xyz
x,y,z
1/2+x,1/2+y,1/2+z
x,1/2-y,z
1/2+x,-y,1/2+z
-x,1/2+y,-z
1/2-x,+y,1/2-z
-x,y,z
1/2-x,1/2+y,1/2+z
x,-y,-z
1/2+x,1/2-y,1/2-z
x,1/2+y,-z
1/2+x,+y,1/2-z
-x,1/2-y,z
1/2-x,-y,1/2+z
-x,-y,-z
1/2-x,1/2-y,1/2-z

loop_
_atom_site_label
_atom_site_fract_x
_atom_site_fract_y
_atom_site_fract_z
_atom_site_occupancy
_atom_site_U_iso_or_equiv
_atom_site_type_symbol
_atom_site_attached_hydrogens
Si1 0.19070 0.18620 0.66800 1.00000 0.01500 Si 0
Si2 0.18550 0.02560 0.32200 1.00000 0.01500 Si 0
Si3 0.07810 0.18600 0.83300 1.00000 0.01500 Si 0
Si4 0.07800 0.01980 0.16400 1.00000 0.01500 Si 0
Si5 0.22170 0.07840 0.54300 1.00000 0.01500 Si 0
Si6 0.12590 0.08430 0.96300 1.00000 0.01500 Si 0
O1 0.18000 0.25000 0.61400 1.00000 0.02700 O 0
O2 0.12300 0.16800 0.72900 1.00000 0.02700 O 0
O3 0.20100 0.14400 0.56900 1.00000 0.02700 O 0
O4 0.20100 0.06800 0.41800 1.00000 0.02700 O 0
O5 0.11000 0.03700 0.27400 1.00000 0.02700 O 0
O6 0.10000 0.25000 0.85700 1.00000 0.02700 O 0
O7 0.00000 0.17300 0.83300 1.00000 0.02700 O 0
O8 0.00000 0.02900 0.19700 1.00000 0.02700 O 0
O9 0.18700 0.03200 0.61400 1.00000 0.02700 O 0
O10 0.09300 0.14600 0.93600 1.00000 0.02700 O 0
O11 0.08000 0.06500 0.06300 1.00000 0.02700 O 0
O12 0.20300 0.08500 0.97600 1.00000 0.02700 O 0
O13 0.10300 0.04400 0.86600 1.00000 0.02700 O 0
O14 0.25000 0.18300 0.75000 1.00000 0.02700 O 0
O15 0.25000 -0.02300 0.75000 1.00000 0.02700 O 0
CaX1 0.00000 0.18600 0.17200 0.51000 0.16400 Ca 0
OX2 0.16400 0.15700 0.20600 1.30000 0.16400 O 0
OX3 0.22900 0.25000 0.05800 0.87000 0.16400 O 0
OX4 0.09200 0.13600 0.42100 0.70000 0.16400 O 0
OX5 0.00000 0.25000 0.57700 1.65000 0.16400 O 0
OX6 0.00000 -0.04000 0.44900 1.19000 0.16400 O 0
CaX7 0.08900 0.17100 0.41700 0.40000 0.16400 Ca 0
OX8 0.04400 0.11000 0.62100 0.77000 0.16400 O 0
CaX9 0.04600 0.25000 0.29100 0.42000 0.16400 Ca 0
OX10 0.11700 0.25000 0.06100 0.99000 0.16400 O 0
OX11 0.19300 0.25000 0.34000 0.97000 0.16400 O 0
OX12 0.19000 0.25000 0.21300 0.81000 0.16400 O 0
OX13 0.00000 0.08800 0.35200 0.91000 0.16400 O 0

loop_
_cod_changelog_entry_id
_cod_changelog_entry_author
_cod_changelog_entry_date
_cod_changelog_entry_text
1
;cod-tools version 3.8.0
Id: cif_guess_AMCSD_atom_types 9581 2023-05-17 12:35:41Z saulius
;
2023-05-23T09:21:55+03:00
;Derived atom types and hydrogen counts
from atom names that follow the AMCSD naming convention
(Wat == water, O-H == hydroxyl).
;

loop_
_cod_related_entry_id
_cod_related_entry_database
_cod_related_entry_code
1 AMCSD 0017093

_cell_formula_units_Z 4
